data_2204163
loop_
_publ_author_name
'Lough, Alan J.'
'Villeneuve, Karine'
'Tam, William'

_publ_section_title
5,6-[2\a-Acetyl-1\b-(ethoxycarbonyl)ethylidene]-1,3,3a,4,5,6,7,7a-octahydro-4,7-epoxyisobenzofuran-1,3-dione
_journal_issue 9
_journal_name_full 'Acta Crystallographica Section E'
_journal_page_first o1659
_journal_page_last o1660
_journal_paper_doi 10.1107/S160053680402046X
_journal_volume 60
_journal_year 2004
_chemical_formula_iupac 'C15 H16 O7'
_chemical_formula_moiety 'C15 H16 O7'
_chemical_formula_sum 'C15 H16 O7'
_chemical_formula_weight 308.28
_chemical_name_common
;
3a,4,8,8a-tetrahydro-6\a-methylcarbonylmethyl-6\b-ethoxycarbornyl-5,7-
cyclopropyl-4,8-epoxyisobenzofuran-1,3-dione
;
_chemical_name_systematic
;
5,6-[2\a-Acetyl-1\b-(ethoxycarbonyl)ethylidene]-1,3,3a,4,5,6,7,7a-
octahydro-4,7-epoxyisobenzofuran-1,3-dione
;
_space_group_IT_number 14
_symmetry_cell_setting monoclinic
_symmetry_space_group_name_Hall '-P 2yn'
_symmetry_space_group_name_H-M 'P 1 21/n 1'
_atom_sites_solution_hydrogens geom
_atom_sites_solution_primary direct
_atom_sites_solution_secondary difmap
_cell_angle_alpha 90.00
_cell_angle_beta 115.7530(19)
_cell_angle_gamma 90.00
_cell_formula_units_Z 4
_cell_length_a 11.2150(6)
_cell_length_b 12.2282(3)
_cell_length_c 11.5439(5)
_cell_measurement_reflns_used 5791
_cell_measurement_temperature 150.0(10)
_cell_measurement_theta_max 27.5
_cell_measurement_theta_min 2.6
_cell_volume 1425.88(11)
_computing_cell_refinement 'DENZO--SMN (Otwinowski & Minor, 1997)'
_computing_data_collection 'COLLECT (Nonius, 1997--2002)'
_computing_data_reduction DENZO--SMN
_computing_molecular_graphics SHELXTL
_computing_publication_material 'SHELXTL and PLATON (Spek, 2004)'
_computing_structure_refinement SHELXTL
_computing_structure_solution 'SHELXTL (Sheldrick, 2001)'
_diffrn_ambient_temperature 150.0(10)
_diffrn_detector_area_resol_mean 9
_diffrn_measured_fraction_theta_full 0.995
_diffrn_measured_fraction_theta_max 0.995
_diffrn_measurement_device_type 'Nonius KappaCCD'
_diffrn_measurement_method '\f scans and \w scans with \k offsets'
_diffrn_radiation_monochromator graphite
_diffrn_radiation_source 'fine-focus sealed tube'
_diffrn_radiation_type MoK\a
_diffrn_radiation_wavelength 0.71073
_diffrn_reflns_av_R_equivalents 0.0480
_diffrn_reflns_av_sigmaI/netI 0.0449
_diffrn_reflns_limit_h_max 13
_diffrn_reflns_limit_h_min -14
_diffrn_reflns_limit_k_max 15
_diffrn_reflns_limit_k_min -15
_diffrn_reflns_limit_l_max 15
_diffrn_reflns_limit_l_min -14
_diffrn_reflns_number 11434
_diffrn_reflns_theta_full 27.51
_diffrn_reflns_theta_max 27.51
_diffrn_reflns_theta_min 2.57
_diffrn_standards_decay_% 0
_diffrn_standards_interval_count 0
_diffrn_standards_interval_time 0
_diffrn_standards_number 0
_exptl_absorpt_coefficient_mu 0.115
_exptl_absorpt_correction_type none
_exptl_absorpt_process_details
;
;
_exptl_crystal_colour colourless
_exptl_crystal_density_diffrn 1.436
_exptl_crystal_density_method 'not measured'
_exptl_crystal_description needle
_exptl_crystal_F_000 648
_exptl_crystal_size_max 0.44
_exptl_crystal_size_mid 0.20
_exptl_crystal_size_min 0.12
_refine_diff_density_max 0.237
_refine_diff_density_min -0.228
_refine_ls_extinction_coef 0.010(2)
_refine_ls_extinction_expression Fc^*^=kFc[1+0.001xFc^2^\l^3^/sin(2\q)]^-1/4^
_refine_ls_extinction_method SHELXL97
_refine_ls_goodness_of_fit_ref 1.005
_refine_ls_hydrogen_treatment constr
_refine_ls_matrix_type full
_refine_ls_number_parameters 202
_refine_ls_number_reflns 3262
_refine_ls_number_restraints 0
_refine_ls_restrained_S_all 1.005
_refine_ls_R_factor_all 0.0683
_refine_ls_R_factor_gt 0.0431
_refine_ls_shift/su_max 0.000
_refine_ls_shift/su_mean 0.000
_refine_ls_structure_factor_coef Fsqd
_refine_ls_weighting_details 'calc w = 1/[\s^2^(Fo^2^)+(0.0613P)^2^+0.3395P] where P = (Fo^2^+2Fc^2^)/3'
_refine_ls_weighting_scheme calc
_refine_ls_wR_factor_gt 0.1040
_refine_ls_wR_factor_ref 0.1192
_reflns_number_gt 2381
_reflns_number_total 3262
_reflns_threshold_expression I>2\s(I)
_cod_data_source_file cv6362.cif
_cod_data_source_block III
_cod_depositor_comments
;
The following automatic conversions were performed:
'_symmetry_cell_setting' value 'Monoclinic' changed to 'monoclinic'
according to '/home/saulius/struct/CIF-dictionaries/cif_core.dic'
dictionary named 'cif_core.dic' version 2.4.1 from 2010-06-29.

Automatic conversion script
Id: cif_fix_enum 1527 2010-12-29 10:47:43Z saulius 

The following automatic conversions were performed:

'_symmetry_cell_setting' value 'Monoclinic' changed to 'monoclinic'
according to /home/saulius/struct/CIF-dictionaries/cif_core.dic
dictionary named 'cif_core.dic' version 2.4.1 from 2010-06-29.

Automatic conversion script
Id: cif_fix_values 1715 2011-07-08 13:25:40Z adriana 
;
_cod_original_cell_volume 1425.88(10)
_cod_original_sg_symbol_H-M 'P 21/n'
_cod_database_code 2204163
_cod_database_fobs_code 2204163

loop_
_symmetry_equiv_pos_as_xyz
'x, y, z'
'-x+1/2, y+1/2, -z+1/2'
'-x, -y, -z'
'x-1/2, -y-1/2, z-1/2'

loop_
_atom_site_label
_atom_site_fract_x
_atom_site_fract_y
_atom_site_fract_z
_atom_site_U_iso_or_equiv
_atom_site_adp_type
_atom_site_calc_flag
_atom_site_refinement_flags
_atom_site_occupancy
_atom_site_type_symbol
O1 0.20651(11) 0.62611(8) 0.52296(10) 0.0255(3) Uani d . 1 O
O2 0.10901(12) 0.84189(9) 0.34726(12) 0.0334(3) Uani d . 1 O
O3 0.32320(13) 0.87963(10) 0.40622(14) 0.0440(4) Uani d . 1 O
O4 -0.08897(12) 0.76180(11) 0.27968(13) 0.0431(3) Uani d . 1 O
O5 0.36993(12) 0.29263(9) 0.40419(11) 0.0299(3) Uani d . 1 O
O6 0.30543(12) 0.23178(8) 0.55155(11) 0.0301(3) Uani d . 1 O
O7 0.53085(12) 0.37579(11) 0.73029(12) 0.0406(3) Uani d . 1 O
C1 0.18441(15) 0.47111(12) 0.39740(15) 0.0237(3) Uani d . 1 C
H1A 0.1465 0.4288 0.3174 0.028 Uiso calc R 1 H
C2 0.32545(14) 0.51190(12) 0.44798(14) 0.0225(3) Uani d . 1 C
H2A 0.3767 0.4962 0.3995 0.027 Uiso calc R 1 H
C3 0.31270(15) 0.62930(12) 0.48407(15) 0.0243(3) Uani d . 1 C
H3A 0.3951 0.6621 0.5471 0.029 Uiso calc R 1 H
C4 0.24597(15) 0.69140(12) 0.35443(15) 0.0251(3) Uani d . 1 C
H4A 0.2856 0.6739 0.2959 0.030 Uiso calc R 1 H
C5 0.23774(17) 0.81198(13) 0.37267(16) 0.0303(4) Uani d . 1 C
C6 0.02568(17) 0.75236(14) 0.30576(16) 0.0301(4) Uani d . 1 C
C7 0.10202(15) 0.65166(13) 0.30396(15) 0.0261(3) Uani d . 1 C
H7A 0.0689 0.6175 0.2189 0.031 Uiso calc R 1 H
C8 0.11118(15) 0.57107(12) 0.41104(14) 0.0251(3) Uani d . 1 C
H8A 0.0266 0.5553 0.4134 0.030 Uiso calc R 1 H
C9 0.29458(15) 0.42007(12) 0.51833(14) 0.0230(3) Uani d . 1 C
C10 0.32958(15) 0.31016(12) 0.48416(15) 0.0246(3) Uani d . 1 C
C11 0.33481(18) 0.11965(12) 0.53060(17) 0.0315(4) Uani d . 1 C
H11A 0.4247 0.1136 0.5397 0.038 Uiso calc R 1 H
H11B 0.2742 0.0948 0.4454 0.038 Uiso calc R 1 H
C12 0.31770(19) 0.05394(15) 0.63253(19) 0.0389(4) Uani d . 1 C
H12A 0.3306 -0.0222 0.6212 0.058 Uiso calc R 1 H
H12B 0.2300 0.0649 0.6255 0.058 Uiso calc R 1 H
H12C 0.3815 0.0772 0.7159 0.058 Uiso calc R 1 H
C13 0.30450(16) 0.42524(13) 0.65383(15) 0.0265(3) Uani d . 1 C
H13A 0.2949 0.5006 0.6747 0.032 Uiso calc R 1 H
H13B 0.2326 0.3834 0.6572 0.032 Uiso calc R 1 H
C14 0.43505(16) 0.38081(12) 0.75264(16) 0.0270(4) Uani d . 1 C
C15 0.43995(19) 0.34444(17) 0.87787(17) 0.0408(4) Uani d . 1 C
H15A 0.5269 0.3174 0.9320 0.061 Uiso calc R 1 H
H15B 0.3761 0.2874 0.8630 0.061 Uiso calc R 1 H
H15C 0.4200 0.4051 0.9192 0.061 Uiso calc R 1 H

loop_
_atom_site_aniso_label
_atom_site_aniso_U_11
_atom_site_aniso_U_22
_atom_site_aniso_U_33
_atom_site_aniso_U_12
_atom_site_aniso_U_13
_atom_site_aniso_U_23
O1 0.0276(6) 0.0283(6) 0.0234(6) 0.0017(4) 0.0136(5) -0.0005(4)
O2 0.0398(7) 0.0290(6) 0.0373(7) 0.0080(5) 0.0222(6) 0.0042(5)
O3 0.0459(8) 0.0267(6) 0.0593(9) -0.0045(6) 0.0228(7) -0.0039(6)
O4 0.0311(7) 0.0520(8) 0.0475(8) 0.0137(6) 0.0184(6) 0.0181(6)
O5 0.0388(7) 0.0270(6) 0.0292(6) 0.0001(5) 0.0197(5) -0.0023(4)
O6 0.0387(7) 0.0220(6) 0.0366(7) 0.0009(5) 0.0228(6) 0.0026(4)
O7 0.0289(7) 0.0630(9) 0.0341(7) 0.0047(6) 0.0175(6) 0.0055(6)
C1 0.0237(8) 0.0253(8) 0.0220(8) -0.0014(6) 0.0099(6) 0.0006(6)
C2 0.0232(8) 0.0233(7) 0.0221(8) 0.0005(6) 0.0110(6) 0.0003(6)
C3 0.0243(8) 0.0244(8) 0.0259(8) -0.0021(6) 0.0124(7) -0.0015(6)
C4 0.0280(8) 0.0252(8) 0.0250(8) 0.0009(6) 0.0140(7) 0.0011(6)
C5 0.0345(9) 0.0276(8) 0.0321(9) 0.0029(7) 0.0176(8) 0.0011(7)
C6 0.0327(9) 0.0358(9) 0.0251(8) 0.0066(7) 0.0155(7) 0.0105(7)
C7 0.0257(8) 0.0302(8) 0.0231(8) 0.0020(6) 0.0113(6) 0.0036(6)
C8 0.0238(8) 0.0286(8) 0.0230(8) 0.0004(6) 0.0103(6) 0.0029(6)
C9 0.0245(8) 0.0237(7) 0.0226(8) 0.0008(6) 0.0118(6) 0.0011(6)
C10 0.0232(8) 0.0268(8) 0.0237(8) -0.0011(6) 0.0100(6) 0.0005(6)
C11 0.0366(9) 0.0226(8) 0.0384(10) 0.0019(7) 0.0191(8) 0.0007(6)
C12 0.0432(11) 0.0301(9) 0.0442(11) 0.0032(8) 0.0197(9) 0.0099(7)
C13 0.0292(8) 0.0278(8) 0.0262(8) 0.0043(6) 0.0153(7) 0.0027(6)
C14 0.0283(8) 0.0264(8) 0.0276(8) -0.0001(6) 0.0134(7) -0.0015(6)
C15 0.0373(10) 0.0575(12) 0.0286(10) 0.0093(9) 0.0153(8) 0.0121(8)

loop_
_atom_type_symbol
_atom_type_description
_atom_type_scat_dispersion_real
_atom_type_scat_dispersion_imag
_atom_type_scat_source
C C 0.0033 0.0016 'International Tables Vol C Tables 4.2.6.8 and 6.1.1.4'
H H 0.0000 0.0000 'International Tables Vol C Tables 4.2.6.8 and 6.1.1.4'
O O 0.0106 0.0060 'International Tables Vol C Tables 4.2.6.8 and 6.1.1.4'

loop_
_geom_angle_atom_site_label_1
_geom_angle_atom_site_label_2
_geom_angle_atom_site_label_3
_geom_angle
C8 O1 C3 97.18(11)
C6 O2 C5 110.36(12)
C10 O6 C11 117.52(12)
C2 C1 C8 102.50(12)
C2 C1 C9 59.38(9)
C8 C1 C9 119.33(13)
C2 C1 H1A 119.3
C8 C1 H1A 119.3
C9 C1 H1A 119.3
C9 C2 C1 61.14(10)
C9 C2 C3 118.95(12)
C1 C2 C3 102.14(12)
C9 C2 H2A 119.3
C1 C2 H2A 119.3
C3 C2 H2A 119.3
O1 C3 C2 104.38(11)
O1 C3 C4 101.30(12)
C2 C3 C4 105.17(12)
O1 C3 H3A 114.8
C2 C3 H3A 114.8
C4 C3 H3A 114.8
C5 C4 C7 104.22(13)
C5 C4 C3 112.32(13)
C7 C4 C3 101.42(12)
C5 C4 H4A 112.7
C7 C4 H4A 112.7
C3 C4 H4A 112.7
O3 C5 O2 119.90(15)
O3 C5 C4 129.55(15)
O2 C5 C4 110.54(13)
O4 C6 O2 120.21(15)
O4 C6 C7 129.31(17)
O2 C6 C7 110.47(14)
C6 C7 C4 104.25(13)
C6 C7 C8 110.51(13)
C4 C7 C8 101.77(12)
C6 C7 H7A 113.1
C4 C7 H7A 113.1
C8 C7 H7A 113.1
O1 C8 C1 104.22(12)
O1 C8 C7 100.66(12)
C1 C8 C7 106.30(12)
O1 C8 H8A 114.7
C1 C8 H8A 114.7
C7 C8 H8A 114.7
C10 C9 C2 112.15(12)
C10 C9 C13 113.40(13)
C2 C9 C13 126.18(13)
C10 C9 C1 108.88(12)
C2 C9 C1 59.48(10)
C13 C9 C1 125.99(13)
O5 C10 O6 123.72(14)
O5 C10 C9 125.89(14)
O6 C10 C9 110.34(13)
O6 C11 C12 104.97(13)
O6 C11 H11A 110.8
C12 C11 H11A 110.8
O6 C11 H11B 110.8
C12 C11 H11B 110.8
H11A C11 H11B 108.8
C11 C12 H12A 109.5
C11 C12 H12B 109.5
H12A C12 H12B 109.5
C11 C12 H12C 109.5
H12A C12 H12C 109.5
H12B C12 H12C 109.5
C14 C13 C9 112.02(13)
C14 C13 H13A 109.2
C9 C13 H13A 109.2
C14 C13 H13B 109.2
C9 C13 H13B 109.2
H13A C13 H13B 107.9
O7 C14 C15 121.97(16)
O7 C14 C13 121.02(15)
C15 C14 C13 117.01(14)
C14 C15 H15A 109.5
C14 C15 H15B 109.5
H15A C15 H15B 109.5
C14 C15 H15C 109.5
H15A C15 H15C 109.5
H15B C15 H15C 109.5

loop_
_geom_bond_atom_site_label_1
_geom_bond_atom_site_label_2
_geom_bond_distance
O1 C8 1.4370(19)
O1 C3 1.4442(18)
O2 C6 1.383(2)
O2 C5 1.392(2)
O3 C5 1.196(2)
O4 C6 1.192(2)
O5 C10 1.2108(19)
O6 C10 1.3343(18)
O6 C11 1.4548(18)
O7 C14 1.2106(19)
C1 C2 1.513(2)
C1 C8 1.518(2)
C1 C9 1.538(2)
C1 H1A 0.9800
C2 C9 1.511(2)
C2 C3 1.519(2)
C2 H2A 0.9800
C3 C4 1.550(2)
C3 H3A 0.9800
C4 C5 1.498(2)
C4 C7 1.538(2)
C4 H4A 0.9800
C6 C7 1.505(2)
C7 C8 1.549(2)
C7 H7A 0.9800
C8 H8A 0.9800
C9 C10 1.500(2)
C9 C13 1.520(2)
C11 C12 1.504(2)
C11 H11A 0.9700
C11 H11B 0.9700
C12 H12A 0.9600
C12 H12B 0.9600
C12 H12C 0.9600
C13 C14 1.513(2)
C13 H13A 0.9700
C13 H13B 0.9700
C14 C15 1.491(2)
C15 H15A 0.9600
C15 H15B 0.9600
C15 H15C 0.9600

loop_
_geom_hbond_atom_site_label_D
_geom_hbond_atom_site_label_H
_geom_hbond_atom_site_label_A
_geom_hbond_site_symmetry_A
_geom_hbond_distance_DH
_geom_hbond_distance_HA
_geom_hbond_distance_DA
_geom_hbond_angle_DHA
C3 H3A O5 3_666 0.98 2.51 3.3547(19) 145
C4 H4A O7 3_666 0.98 2.29 3.1659(19) 148
